data_1562810
loop_
_publ_author_name
'Nichols, Eric J.'
'Shi, Jiawanjun'
'Huq, Ashfia'
'Vogel, Sven C.'
'Misture, Scott T.'

_publ_section_title
;
 Controlling structure distortions in 3-layer ferroelectric Aurivillius
 oxides
;
_journal_name_full 'Journal of Solid State Chemistry'
_journal_page_first 475
_journal_page_last 482
_journal_paper_doi 10.1016/j.jssc.2012.09.025
_journal_volume 197
_journal_year 2013
_chemical_formula_sum 'Ba0.08 Bi0.17 O Sr0.08 Ta0.17 Ti0.08'
_chemical_formula_weight 104.17
_space_group_IT_number 41
_space_group_name_Hall 'B -2ab 2'
_space_group_name_H-M_alt 'B 2 e b'
_symmetry_cell_setting orthorhombic
_symmetry_space_group_name_H-M 'B 2 e b'
_cell_angle_alpha 90.0
_cell_angle_beta 90.0
_cell_angle_gamma 90.0
_cell_formula_units_Z 48
_cell_length_a 5.5418(7)
_cell_length_b 5.5421(7)
_cell_length_c 33.5960(4)
_cell_measurement_temperature 298
_cell_measurement_theta_min 90
_cell_volume 1031.84(18)
_computing_structure_refinement GSAS
_diffrn_ambient_temperature 298.0
_diffrn_radiation_probe neutron
_diffrn_radiation_source neutron
_diffrn_radiation_type neutron
_diffrn_radiation_wavelength 1.066
_exptl_absorpt_correction_T_max 0.96067
_exptl_absorpt_correction_T_min 0.76097
_exptl_absorpt_process_details
;   GSAS Absorption/surface roughness correction: function number 0
 Debye-Scherrer absorption correction
Term (= MU.r/wave) =     0.33536E-01
Correction is not refined.
;
_exptl_crystal_density_diffrn 8.046
_pd_calc_method 'Rietveld Refinement'
_pd_instr_location ' Oak Ridge National Laboratory '
_pd_meas_2theta_fixed 94.180
_pd_meas_number_of_points 5946
_pd_meas_scan_method tof
_pd_phase_name Bi2SrBaTa2TiO12
_pd_proc_info_datetime 2012-06-12T16:28:07
_pd_proc_ls_background_function
;   GSAS Background function number 1 with  5 terms.
 Shifted Chebyshev function of 1st kind
      1:   0.396292     2:  -6.368820E-02 3:  -1.340530E-02 4:   1.150340E-02
      5:   4.149750E-03
;
_pd_proc_ls_prof_R_factor 0.0741
_pd_proc_ls_prof_wR_expected 0.0247
_pd_proc_ls_prof_wR_factor 0.0533
_pd_proc_number_of_points 5946
_refine_ls_goodness_of_fit_all 1.93
_refine_ls_matrix_type full
_refine_ls_number_parameters 67
_refine_ls_number_restraints 0
_refine_ls_R_Fsqd_factor 0.10907
_refine_ls_shift/su_max 0.05
_refine_ls_shift/su_mean 0.00
_reflns_d_resolution_high 0.500
_reflns_d_resolution_low 3.385
_reflns_limit_h_max 11
_reflns_limit_h_min 0
_reflns_limit_k_max 11
_reflns_limit_k_min 0
_reflns_limit_l_max 63
_reflns_limit_l_min -64
_reflns_number_total 2291
_cod_data_source_file Bi2SrBaTa2TiO12.cif
_cod_data_source_block BI2SRBATa2TIO12
_cod_original_sg_symbol_H-M 'B 2 c b'
_cod_database_code 1562810
_gsas_exptl_extinct_corr_t_min 1.00000
_gsas_exptl_extinct_corr_t_max 1.00000

loop_
_symmetry_equiv_pos_site_id
_symmetry_equiv_pos_as_xyz
1 +x,+y,+z
2 +x,-y,-z
3 +x,-y+1/2,+z+1/2
4 +x,+y+1/2,-z+1/2
101 +x+1/2,+y,+z+1/2
102 +x+1/2,-y,-z+1/2
103 +x+1/2,-y+1/2,+z
104 +x+1/2,+y+1/2,-z

loop_
_atom_site_type_symbol
_atom_site_label
_atom_site_fract_x
_atom_site_fract_y
_atom_site_fract_z
_atom_site_occupancy
_atom_site_thermal_displace_type
_atom_site_U_iso_or_equiv
_atom_site_symmetry_multiplicity
Bi Bi1_1 1.00672(7) 0.00556(7) 0.21494(7) 0.792(19) Uiso 0.0076(4) 8
Sr Sr1_1 0.98725(40) -0.0292(4) 0.1963(4) 0.165(17) Uiso 0.0076(4) 8
Ba Ba1_1 0.98725(40) -0.0292(4) 0.1963(4) 0.043(19) Uiso 0.0076(4) 8
Bi Bi2_1 0.0 1.00247(7) 0.06468(7) 0.208(19) Uiso 0.0137(6) 8
Sr Sr2_1 0.0 1.00247(7) 0.06468(7) 0.335(17) Uiso 0.0137(6) 8
Ba Ba2_1 0.0 1.00247(7) 0.06468(7) 0.457(19) Uiso 0.0137(6) 8
Ta Ta1_1 0.00623(8) 0.99596(8) 0.37308(8) 0.7288(21) Uiso 0.00374 8
Ti Ti1_1 0.00625(8) 0.99598(8) 0.37310(8) 0.2712(21) Uiso 0.00374 8
Ta Ta2_1 0.00105(40) 0.0 0.5 0.583(4) Uiso 0.00374 4
Ti Ti2_1 0.00105(40) 0.0 0.5 0.417(4) Uiso 0.00374 4
O O1 0.71905(11) 0.2671(9) -0.00033(20) 1.0 Uiso 0.0039(6) 8
O O2 0.24955(12) 0.2525(15) 0.24897(19) 1.0 Uiso 0.0074(4) 8
O O3 -0.00855(18) 1.0114(16) 0.44170(6) 1.0 Uiso 0.0079(6) 8
O O4 0.99795(20) 0.9905(21) 0.31841(8) 1.0 Uiso 0.0128(6) 8
O O5 0.25275(12) 0.2610(12) 0.11587(8) 1.0 Uiso 0.0007(5) 8
O O6 0.23915(16) 0.2387(13) 0.87904(11) 1.0 Uiso 0.00618 8

loop_
_atom_type_symbol
_atom_type_scat_length_neutron
_atom_type_scat_source
Bi+3 0.8532 International_Tables_Vol_C
Sr+2 0.7020 International_Tables_Vol_C
Ba+2 0.5070 International_Tables_Vol_C
Ta+5 0.6910 International_Tables_Vol_C
Ti+4 -0.3438 International_Tables_Vol_C
O-2 0.5803 International_Tables_Vol_C
